data_4509420
loop_
_publ_author_name
'Song, Jun-Ling'
'Yi, Fei-Yan'
'Mao, Jiang-Gao'

_publ_section_title
;
 New Types of Luminescent Lanthanide Squarato-Aminophosphonates
;
_journal_issue 7
_journal_name_full 'Crystal Growth &amp; Design'
_journal_page_first 3273
_journal_paper_doi 10.1021/cg900010z
_journal_volume 9
_journal_year 2009
_chemical_formula_sum 'C13 H9 La N O8 P'
_chemical_formula_weight 477.09
_chemical_name_systematic
; 
 ? 
;
_space_group_IT_number 61
_symmetry_cell_setting orthorhombic
_symmetry_space_group_name_Hall '-P 2ac 2ab'
_symmetry_space_group_name_H-M 'P b c a'
_atom_sites_solution_hydrogens geom
_atom_sites_solution_primary direct
_atom_sites_solution_secondary difmap
_audit_creation_method SHELXL-97
_cell_angle_alpha 90.00
_cell_angle_beta 90.00
_cell_angle_gamma 90.00
_cell_formula_units_Z 8
_cell_length_a 11.088(3)
_cell_length_b 9.669(3)
_cell_length_c 28.537(7)
_cell_measurement_temperature 293(2)
_cell_volume 3059.4(15)
_computing_structure_refinement 'SHELXL-97 (Sheldrick, 1997)'
_computing_structure_solution 'SHELXS-97 (Sheldrick, 1990)'
_diffrn_ambient_temperature 293(2)
_diffrn_measured_fraction_theta_full 0.999
_diffrn_measured_fraction_theta_max 0.999
_diffrn_measurement_device_type 'Rigaku Mercury CCD'
_diffrn_measurement_method 'narrow frame method'
_diffrn_radiation_monochromator graphite
_diffrn_radiation_source 'fine-focus sealed tube'
_diffrn_radiation_type MoK\a
_diffrn_radiation_wavelength 0.71073
_diffrn_reflns_av_R_equivalents 0.0713
_diffrn_reflns_av_sigmaI/netI 0.0546
_diffrn_reflns_limit_h_max 14
_diffrn_reflns_limit_h_min -11
_diffrn_reflns_limit_k_max 12
_diffrn_reflns_limit_k_min -11
_diffrn_reflns_limit_l_max 37
_diffrn_reflns_limit_l_min -35
_diffrn_reflns_number 20889
_diffrn_reflns_theta_full 27.48
_diffrn_reflns_theta_max 27.48
_diffrn_reflns_theta_min 2.86
_diffrn_standards_decay_% <1%
_exptl_absorpt_coefficient_mu 2.940
_exptl_absorpt_correction_T_max 1.0
_exptl_absorpt_correction_T_min 0.8856
_exptl_absorpt_correction_type multi-scan
_exptl_crystal_colour colorless
_exptl_crystal_density_diffrn 2.072
_exptl_crystal_density_method 'not measured'
_exptl_crystal_description brick
_exptl_crystal_F_000 1840
_exptl_crystal_size_max 0.20
_exptl_crystal_size_mid 0.10
_exptl_crystal_size_min 0.10
_refine_diff_density_max 1.610
_refine_diff_density_min -1.121
_refine_diff_density_rms 0.149
_refine_ls_extinction_method none
_refine_ls_goodness_of_fit_ref 1.179
_refine_ls_hydrogen_treatment constr
_refine_ls_matrix_type full
_refine_ls_number_parameters 217
_refine_ls_number_reflns 3506
_refine_ls_number_restraints 0
_refine_ls_restrained_S_all 1.179
_refine_ls_R_factor_all 0.0712
_refine_ls_R_factor_gt 0.0558
_refine_ls_shift/su_max 0.001
_refine_ls_shift/su_mean 0.000
_refine_ls_structure_factor_coef Fsqd
_refine_ls_weighting_details 'calc w=1/[\s^2^(Fo^2^)+(0.0228P)^2^+14.6208P] where P=(Fo^2^+2Fc^2^)/3'
_refine_ls_weighting_scheme calc
_refine_ls_wR_factor_gt 0.0961
_refine_ls_wR_factor_ref 0.1025
_reflns_number_gt 2883
_reflns_number_total 3506
_reflns_threshold_expression >2sigma(I)
_cod_data_source_file cg900010zsup1.cif
_cod_data_source_block La
_cod_depositor_comments
;
The following automatic conversions were performed:

'_exptl_absorpt_correction_type' value 'Multi-Scan' changed to
'multi-scan' according to
/home/saulius/struct/CIF-dictionaries/cif_core.dic dictionary named
'cif_core.dic' version 2.4.2 from 2011-04-26.

Automatic conversion script
Id: cif_fix_values 1891 2012-01-12 08:04:46Z andrius 
;
_cod_original_cell_volume 3059.5(14)
_cod_original_sg_symbol_H-M Pbca
_cod_database_code 4509420

loop_
_symmetry_equiv_pos_as_xyz
'x, y, z'
'-x+1/2, -y, z+1/2'
'-x, y+1/2, -z+1/2'
'x+1/2, -y+1/2, -z'
'-x, -y, -z'
'x-1/2, y, -z-1/2'
'x, -y-1/2, z-1/2'
'-x-1/2, y-1/2, z'

loop_
_atom_site_label
_atom_site_type_symbol
_atom_site_fract_x
_atom_site_fract_y
_atom_site_fract_z
_atom_site_U_iso_or_equiv
_atom_site_adp_type
_atom_site_occupancy
_atom_site_symmetry_multiplicity
_atom_site_calc_flag
_atom_site_refinement_flags
La1 La 0.93577(3) 0.80624(4) -0.046683(12) 0.02403(12) Uani 1 1 d .
P1 P 1.12102(14) 0.83013(18) 0.06620(5) 0.0258(3) Uani 1 1 d .
N1 N 0.9226(4) 0.7101(6) 0.10630(17) 0.0267(11) Uani 1 1 d .
C1 C 0.9355(7) 0.8546(8) 0.2156(2) 0.0465(19) Uani 1 1 d .
H1A H 0.9871 0.9234 0.2049 0.056 Uiso 1 1 calc R
C2 C 0.9348(8) 0.8186(8) 0.2631(2) 0.049(2) Uani 1 1 d .
H2A H 0.9842 0.8660 0.2840 0.059 Uiso 1 1 calc R
C3 C 0.8635(6) 0.7163(8) 0.2790(2) 0.0397(17) Uani 1 1 d .
C4 C 0.7861(8) 0.6510(11) 0.2487(3) 0.068(3) Uani 1 1 d .
H4A H 0.7352 0.5815 0.2595 0.082 Uiso 1 1 calc R
C5 C 0.7842(8) 0.6892(11) 0.2020(2) 0.065(3) Uani 1 1 d .
H5A H 0.7302 0.6465 0.1817 0.078 Uiso 1 1 calc R
C6 C 0.8605(6) 0.7886(7) 0.1852(2) 0.0321(15) Uani 1 1 d .
C7 C 0.8702(7) 0.6714(8) 0.3291(2) 0.0413(18) Uani 1 1 d .
C8 C 0.8599(6) 0.8205(7) 0.13272(19) 0.0299(14) Uani 1 1 d .
H8A H 0.7773 0.8282 0.1218 0.036 Uiso 1 1 calc R
H8B H 0.8997 0.9083 0.1272 0.036 Uiso 1 1 calc R
C9 C 1.0548(5) 0.7069(7) 0.1068(2) 0.0291(14) Uani 1 1 d .
H9A H 1.0819 0.6146 0.0987 0.035 Uiso 1 1 calc R
H9B H 1.0829 0.7273 0.1382 0.035 Uiso 1 1 calc R
C10 C 0.8614(6) 0.6225(7) 0.0798(2) 0.0276(14) Uani 1 1 d .
C11 C 0.7354(6) 0.6054(7) 0.0674(2) 0.0303(14) Uani 1 1 d .
C12 C 0.7668(6) 0.4875(7) 0.0378(2) 0.0349(16) Uani 1 1 d .
C13 C 0.8933(5) 0.5002(7) 0.0533(2) 0.0267(13) Uani 1 1 d .
O1 O 0.8065(6) 0.5594(7) 0.33774(18) 0.0643(18) Uani 1 1 d .
H1B H 0.8295 0.5242 0.3623 0.096 Uiso 1 1 calc R
O2 O 0.9307(5) 0.7300(6) 0.35846(16) 0.0447(12) Uani 1 1 d .
O3 O 0.6411(4) 0.6640(5) 0.08024(16) 0.0387(12) Uani 1 1 d .
O4 O 0.7084(4) 0.4069(5) 0.01274(18) 0.0469(13) Uani 1 1 d .
O5 O 0.9884(4) 0.4320(5) 0.04952(16) 0.0371(11) Uani 1 1 d .
O11 O 1.2521(4) 0.7961(5) 0.06458(17) 0.0450(13) Uani 1 1 d .
O12 O 1.1017(4) 0.9753(5) 0.08598(16) 0.0378(11) Uani 1 1 d .
O13 O 1.0528(4) 0.8163(6) 0.02093(15) 0.0471(14) Uani 1 1 d .

loop_
_atom_site_aniso_label
_atom_site_aniso_U_11
_atom_site_aniso_U_22
_atom_site_aniso_U_33
_atom_site_aniso_U_23
_atom_site_aniso_U_13
_atom_site_aniso_U_12
La1 0.01790(18) 0.0263(2) 0.02785(19) -0.00168(15) -0.00035(15) -0.00007(14)
P1 0.0197(7) 0.0311(9) 0.0266(7) -0.0034(7) -0.0007(6) 0.0028(7)
N1 0.024(3) 0.031(3) 0.026(2) -0.006(2) -0.001(2) 0.002(2)
C1 0.064(5) 0.041(4) 0.034(4) 0.007(3) -0.005(4) -0.019(4)
C2 0.073(6) 0.046(5) 0.030(4) -0.003(3) -0.017(4) -0.014(4)
C3 0.041(4) 0.052(5) 0.026(3) 0.001(3) 0.005(3) -0.003(4)
C4 0.078(7) 0.097(8) 0.030(4) 0.011(4) -0.006(4) -0.046(6)
C5 0.066(6) 0.100(8) 0.030(4) 0.004(5) -0.008(4) -0.034(5)
C6 0.031(3) 0.036(4) 0.029(3) -0.001(3) 0.001(3) 0.003(3)
C7 0.042(4) 0.052(5) 0.030(4) 0.010(3) 0.005(3) 0.008(4)
C8 0.034(3) 0.033(4) 0.023(3) 0.000(3) -0.002(3) 0.007(3)
C9 0.022(3) 0.030(4) 0.035(3) -0.004(3) -0.006(3) 0.001(3)
C10 0.027(3) 0.030(4) 0.027(3) 0.002(3) -0.001(3) -0.002(3)
C11 0.030(3) 0.028(4) 0.034(3) 0.009(3) -0.003(3) 0.003(3)
C12 0.032(4) 0.038(4) 0.035(4) 0.007(3) -0.009(3) -0.006(3)
C13 0.021(3) 0.027(3) 0.031(3) 0.005(3) 0.007(3) 0.000(2)
O1 0.081(4) 0.074(5) 0.037(3) 0.010(3) -0.008(3) -0.028(4)
O2 0.053(3) 0.052(3) 0.029(2) 0.003(2) -0.004(2) -0.002(3)
O3 0.020(2) 0.058(4) 0.038(3) -0.003(2) 0.001(2) 0.002(2)
O4 0.043(3) 0.042(3) 0.056(3) -0.008(3) -0.019(3) -0.011(2)
O5 0.035(3) 0.030(3) 0.046(3) -0.003(2) -0.002(2) 0.005(2)
O11 0.020(2) 0.048(3) 0.066(3) 0.002(3) 0.004(2) 0.007(2)
O12 0.052(3) 0.023(2) 0.038(3) 0.002(2) 0.008(2) 0.000(2)
O13 0.036(3) 0.079(4) 0.026(2) 0.000(2) -0.009(2) -0.009(3)

loop_
_atom_type_symbol
_atom_type_description
_atom_type_scat_dispersion_real
_atom_type_scat_dispersion_imag
_atom_type_scat_source
C C 0.0033 0.0016 'International Tables Vol C Tables 4.2.6.8 and 6.1.1.4'
H H 0.0000 0.0000 'International Tables Vol C Tables 4.2.6.8 and 6.1.1.4'
N N 0.0061 0.0033 'International Tables Vol C Tables 4.2.6.8 and 6.1.1.4'
O O 0.0106 0.0060 'International Tables Vol C Tables 4.2.6.8 and 6.1.1.4'
P P 0.1023 0.0942 'International Tables Vol C Tables 4.2.6.8 and 6.1.1.4'
La La -0.2871 2.4523 'International Tables Vol C Tables 4.2.6.8 and 6.1.1.4'

loop_
_geom_angle_atom_site_label_1
_geom_angle_atom_site_label_2
_geom_angle_atom_site_label_3
_geom_angle
_geom_angle_site_symmetry_1
_geom_angle_site_symmetry_3
O11 La1 O13 133.59(18) 4_465 .
O11 La1 O12 96.86(17) 4_465 5_775
O13 La1 O12 116.24(18) . 5_775
O11 La1 O5 83.87(17) 4_465 5_765
O13 La1 O5 82.84(18) . 5_765
O12 La1 O5 149.36(16) 5_775 5_765
O11 La1 O3 140.16(17) 4_465 4_565
O13 La1 O3 78.69(16) . 4_565
O12 La1 O3 82.98(16) 5_775 4_565
O5 La1 O3 77.42(16) 5_765 4_565
O11 La1 O4 75.92(17) 4_465 8_765
O13 La1 O4 77.30(17) . 8_765
O12 La1 O4 82.34(16) 5_775 8_765
O5 La1 O4 126.93(16) 5_765 8_765
O3 La1 O4 142.51(17) 4_565 8_765
O11 La1 O2 73.09(16) 4_465 7_575
O13 La1 O2 147.01(17) . 7_575
O12 La1 O2 69.51(16) 5_775 7_575
O5 La1 O2 81.60(16) 5_765 7_575
O3 La1 O2 69.62(15) 4_565 7_575
O4 La1 O2 134.61(16) 8_765 7_575
O11 P1 O13 116.4(3) . .
O11 P1 O12 110.6(3) . .
O13 P1 O12 109.2(3) . .
O11 P1 C9 105.6(3) . .
O13 P1 C9 106.6(3) . .
O12 P1 C9 108.0(3) . .
C10 N1 C9 120.3(5) . .
C10 N1 C8 120.8(5) . .
C9 N1 C8 118.7(5) . .
C6 C1 C2 119.9(7) . .
C6 C1 H1A 120.1 . .
C2 C1 H1A 120.1 . .
C3 C2 C1 120.8(7) . .
C3 C2 H2A 119.6 . .
C1 C2 H2A 119.6 . .
C2 C3 C4 119.6(7) . .
C2 C3 C7 120.4(7) . .
C4 C3 C7 120.0(7) . .
C3 C4 C5 119.6(8) . .
C3 C4 H4A 120.2 . .
C5 C4 H4A 120.2 . .
C6 C5 C4 121.1(7) . .
C6 C5 H5A 119.5 . .
C4 C5 H5A 119.5 . .
C1 C6 C5 118.9(6) . .
C1 C6 C8 122.2(6) . .
C5 C6 C8 118.9(6) . .
O2 C7 O1 123.5(6) . .
O2 C7 C3 123.5(7) . .
O1 C7 C3 113.0(7) . .
N1 C8 C6 110.6(5) . .
N1 C8 H8A 109.5 . .
C6 C8 H8A 109.5 . .
N1 C8 H8B 109.5 . .
C6 C8 H8B 109.5 . .
H8A C8 H8B 108.1 . .
N1 C9 P1 112.6(4) . .
N1 C9 H9A 109.1 . .
P1 C9 H9A 109.1 . .
N1 C9 H9B 109.1 . .
P1 C9 H9B 109.1 . .
H9A C9 H9B 107.8 . .
N1 C10 C13 134.1(6) . .
N1 C10 C11 135.0(6) . .
C13 C10 C11 90.8(5) . .
O3 C11 C10 133.2(6) . .
O3 C11 C12 136.6(6) . .
C10 C11 C12 90.0(5) . .
O4 C12 C11 134.4(6) . .
O4 C12 C13 136.2(7) . .
C11 C12 C13 89.3(5) . .
O5 C13 C10 133.1(6) . .
O5 C13 C12 137.1(6) . .
C10 C13 C12 89.5(5) . .
C7 O1 H1B 109.5 . .
C7 O2 La1 129.5(5) . 7_576
C11 O3 La1 135.1(4) . 4_465
C12 O4 La1 163.7(5) . 8_755
C13 O5 La1 142.0(4) . 5_765
P1 O11 La1 163.0(3) . 4_565
P1 O12 La1 130.7(3) . 5_775
P1 O13 La1 175.5(3) . .

loop_
_geom_bond_atom_site_label_1
_geom_bond_atom_site_label_2
_geom_bond_distance
_geom_bond_site_symmetry_2
La1 O11 2.321(5) 4_465
La1 O13 2.327(4) .
La1 O12 2.427(5) 5_775
La1 O5 2.454(5) 5_765
La1 O3 2.486(4) 4_565
La1 O4 2.525(5) 8_765
La1 O2 2.730(5) 7_575
P1 O11 1.491(5) .
P1 O13 1.503(5) .
P1 O12 1.528(5) .
P1 C9 1.817(7) .
N1 C10 1.323(8) .
N1 C9 1.466(7) .
N1 C8 1.480(8) .
C1 C6 1.362(9) .
C1 C2 1.399(9) .
C1 H1A 0.9300 .
C2 C3 1.345(10) .
C2 H2A 0.9300 .
C3 C4 1.372(10) .
C3 C7 1.497(9) .
C4 C5 1.384(10) .
C4 H4A 0.9300 .
C5 C6 1.368(11) .
C5 H5A 0.9300 .
C6 C8 1.529(8) .
C7 O2 1.213(9) .
C7 O1 1.317(9) .
C8 H8A 0.9700 .
C8 H8B 0.9700 .
C9 H9A 0.9700 .
C9 H9B 0.9700 .
C10 C13 1.447(9) .
C10 C11 1.451(9) .
C11 O3 1.245(8) .
C11 C12 1.459(10) .
C12 O4 1.241(8) .
C12 C13 1.476(9) .
C13 O5 1.248(7) .
O1 H1B 0.8200 .
O2 La1 2.730(5) 7_576
O3 La1 2.486(4) 4_465
O4 La1 2.525(5) 8_755
O5 La1 2.454(5) 5_765
O11 La1 2.321(5) 4_565
O12 La1 2.427(5) 5_775

loop_
_geom_hbond_atom_site_label_D
_geom_hbond_atom_site_label_H
_geom_hbond_atom_site_label_A
_geom_hbond_distance_DH
_geom_hbond_distance_HA
_geom_hbond_distance_DA
_geom_hbond_angle_DHA
_geom_hbond_site_symmetry_A
O1 H1B O12 0.82 1.73 2.537(7) 169.0 3_745
